data_2211042
loop_
_publ_author_name
'Yang, Shu-Ping'
'Han, Li-Jun'
'Wang, Da-Qi'
'Ding, Tie-Zhu'

_publ_section_title
;
 7-Acetamido-4-methyl-2<i>H</i>-1-benzopyran-2-one
;
_journal_coeditor_code HG2114
_journal_issue 11
_journal_name_full 'Acta Crystallographica Section E'
_journal_page_first o5196
_journal_page_last o5198
_journal_paper_doi 10.1107/S1600536806043406
_journal_volume 62
_journal_year 2006
_chemical_formula_iupac 'C12 H11 N O3'
_chemical_formula_moiety 'C12 H11 N O3'
_chemical_formula_sum 'C12 H11 N O3'
_chemical_formula_weight 217.22
_chemical_melting_point 551
_chemical_name_systematic
;
7-Acetamido-4-methyl-2H-1-benzopyran-2-one
;
_space_group_IT_number 2
_symmetry_cell_setting triclinic
_symmetry_space_group_name_Hall '-P 1'
_symmetry_space_group_name_H-M 'P -1'
_atom_sites_solution_hydrogens geom
_atom_sites_solution_primary direct
_atom_sites_solution_secondary difmap
_audit_creation_method SHELXL-97
_cell_angle_alpha 86.733(6)
_cell_angle_beta 87.655(6)
_cell_angle_gamma 71.606(5)
_cell_formula_units_Z 2
_cell_length_a 8.011(4)
_cell_length_b 8.155(4)
_cell_length_c 8.354(4)
_cell_measurement_reflns_used 748
_cell_measurement_temperature 298(2)
_cell_measurement_theta_max 24.947
_cell_measurement_theta_min 2.635
_cell_volume 516.9(4)
_computing_cell_refinement SMART
_computing_data_collection 'SMART (Siemens, 1996)'
_computing_data_reduction 'SAINT (Siemens, 1996)'
_computing_molecular_graphics 'SHELXTL (Sheldrick, 1997b)'
_computing_publication_material SHELXTL
_computing_structure_refinement 'SHELXL97 (Sheldrick, 1997a)'
_computing_structure_solution 'SHELXS97 (Sheldrick, 1997a)'
_diffrn_ambient_temperature 298(2)
_diffrn_measured_fraction_theta_full 0.985
_diffrn_measured_fraction_theta_max 0.985
_diffrn_measurement_device_type 'Siemens SMART 1000 CCD area-detector'
_diffrn_measurement_method '\f and \w'
_diffrn_radiation_monochromator graphite
_diffrn_radiation_source 'fine-focus sealed tube'
_diffrn_radiation_type MoK\a
_diffrn_radiation_wavelength 0.71073
_diffrn_reflns_av_R_equivalents 0.0158
_diffrn_reflns_av_sigmaI/netI 0.0382
_diffrn_reflns_limit_h_max 9
_diffrn_reflns_limit_h_min -8
_diffrn_reflns_limit_k_max 9
_diffrn_reflns_limit_k_min -9
_diffrn_reflns_limit_l_max 7
_diffrn_reflns_limit_l_min -9
_diffrn_reflns_number 2685
_diffrn_reflns_theta_full 25.00
_diffrn_reflns_theta_max 25.00
_diffrn_reflns_theta_min 2.44
_diffrn_standards_number 0
_exptl_absorpt_coefficient_mu 0.101
_exptl_absorpt_correction_T_max 0.9810
_exptl_absorpt_correction_T_min 0.9683
_exptl_absorpt_correction_type multi-scan
_exptl_absorpt_process_details '(SADABS; Sheldrick, 1996)'
_exptl_crystal_colour yellow
_exptl_crystal_density_diffrn 1.396
_exptl_crystal_density_method 'not measured'
_exptl_crystal_description block
_exptl_crystal_F_000 228
_exptl_crystal_size_max 0.32
_exptl_crystal_size_mid 0.27
_exptl_crystal_size_min 0.19
_refine_diff_density_max 0.198
_refine_diff_density_min -0.199
_refine_ls_abs_structure_details
;
?
;
_refine_ls_extinction_method none
_refine_ls_goodness_of_fit_ref 1.022
_refine_ls_hydrogen_treatment constr
_refine_ls_matrix_type full
_refine_ls_number_parameters 146
_refine_ls_number_reflns 1798
_refine_ls_number_restraints 0
_refine_ls_restrained_S_all 1.022
_refine_ls_R_factor_all 0.0848
_refine_ls_R_factor_gt 0.0456
_refine_ls_shift/su_max 0.000
_refine_ls_shift/su_mean 0.000
_refine_ls_structure_factor_coef Fsqd
_refine_ls_weighting_details 'calc w=1/[\s^2^(Fo^2^)+(0.07P)^2^+0.0736P] where P=(Fo^2^+2Fc^2^)/3'
_refine_ls_weighting_scheme calc
_refine_ls_wR_factor_gt 0.1136
_refine_ls_wR_factor_ref 0.1409
_reflns_number_gt 1083
_reflns_number_total 1798
_reflns_threshold_expression I>2\s(I)
_cod_data_source_file hg2114.cif
_cod_data_source_block I
_cod_database_code 2211042
_cod_database_fobs_code 2211042

loop_
_symmetry_equiv_pos_as_xyz
'x, y, z'
'-x, -y, -z'

loop_
_atom_site_type_symbol
_atom_site_label
_atom_site_fract_x
_atom_site_fract_y
_atom_site_fract_z
_atom_site_U_iso_or_equiv
_atom_site_adp_type
_atom_site_calc_flag
_atom_site_refinement_flags
_atom_site_occupancy
N N1 0.6235(2) 0.6383(2) 0.1971(2) 0.0425(5) Uani d . 1
H H1 0.5453 0.7233 0.2404 0.051 Uiso calc R 1
O O1 1.13465(19) 0.1550(2) 0.31004(18) 0.0435(5) Uani d . 1
O O2 1.3734(2) -0.0657(2) 0.3472(2) 0.0621(6) Uani d . 1
O O3 0.7257(3) 0.5268(3) -0.0414(2) 0.0758(7) Uani d . 1
C C1 1.2480(3) 0.0368(3) 0.4111(3) 0.0429(6) Uani d . 1
C C2 1.2076(3) 0.0468(3) 0.5784(3) 0.0441(6) Uani d . 1
H H2 1.2828 -0.0329 0.6483 0.053 Uiso calc R 1
C C3 1.0660(3) 0.1658(3) 0.6408(3) 0.0381(6) Uani d . 1
C C4 0.9500(3) 0.2899(3) 0.5318(3) 0.0329(5) Uani d . 1
C C5 0.8000(3) 0.4241(3) 0.5784(3) 0.0379(6) Uani d . 1
H H5 0.7704 0.4369 0.6868 0.046 Uiso calc R 1
C C6 0.6966(3) 0.5361(3) 0.4673(3) 0.0379(6) Uani d . 1
H H6 0.5987 0.6246 0.5012 0.045 Uiso calc R 1
C C7 0.7366(3) 0.5190(3) 0.3033(3) 0.0351(6) Uani d . 1
C C8 0.8849(3) 0.3892(3) 0.2537(3) 0.0376(6) Uani d . 1
H H8 0.9143 0.3765 0.1452 0.045 Uiso calc R 1
C C9 0.9880(3) 0.2794(3) 0.3682(3) 0.0341(6) Uani d . 1
C C10 1.0279(4) 0.1696(4) 0.8177(3) 0.0554(7) Uani d . 1
H H10A 1.1161 0.0770 0.8715 0.083 Uiso calc R 1
H H10B 0.9143 0.1559 0.8395 0.083 Uiso calc R 1
H H10C 1.0288 0.2783 0.8555 0.083 Uiso calc R 1
C C11 0.6212(3) 0.6372(3) 0.0351(3) 0.0451(6) Uani d . 1
C C12 0.4799(3) 0.7803(4) -0.0454(3) 0.0584(8) Uani d . 1
H H12A 0.4113 0.8558 0.0338 0.088 Uiso calc R 1
H H12B 0.4053 0.7324 -0.1016 0.088 Uiso calc R 1
H H12C 0.5325 0.8445 -0.1201 0.088 Uiso calc R 1

loop_
_atom_site_aniso_label
_atom_site_aniso_U_11
_atom_site_aniso_U_22
_atom_site_aniso_U_33
_atom_site_aniso_U_12
_atom_site_aniso_U_13
_atom_site_aniso_U_23
N1 0.0419(11) 0.0393(12) 0.0358(11) 0.0033(9) -0.0038(9) -0.0057(9)
O1 0.0397(9) 0.0400(9) 0.0385(10) 0.0049(7) 0.0034(8) -0.0048(7)
O2 0.0480(10) 0.0528(12) 0.0639(13) 0.0146(9) 0.0071(9) -0.0072(10)
O3 0.0841(14) 0.0780(15) 0.0359(11) 0.0181(12) -0.0046(10) -0.0105(10)
C1 0.0356(13) 0.0335(13) 0.0520(16) -0.0006(11) -0.0008(12) 0.0002(12)
C2 0.0406(13) 0.0408(14) 0.0437(15) -0.0029(11) -0.0068(12) 0.0051(11)
C3 0.0408(13) 0.0383(14) 0.0355(13) -0.0129(11) -0.0039(11) 0.0003(11)
C4 0.0320(12) 0.0328(13) 0.0331(13) -0.0085(10) 0.0001(10) -0.0050(10)
C5 0.0384(13) 0.0423(14) 0.0304(13) -0.0084(11) 0.0022(10) -0.0066(10)
C6 0.0310(12) 0.0386(14) 0.0377(14) -0.0009(10) 0.0002(10) -0.0082(11)
C7 0.0338(12) 0.0344(13) 0.0327(13) -0.0039(10) -0.0040(10) -0.0043(10)
C8 0.0398(13) 0.0388(14) 0.0286(13) -0.0037(11) -0.0002(10) -0.0065(10)
C9 0.0318(12) 0.0318(13) 0.0354(13) -0.0050(10) 0.0034(10) -0.0065(10)
C10 0.0581(16) 0.0605(18) 0.0382(15) -0.0061(14) -0.0044(13) 0.0065(13)
C11 0.0477(14) 0.0482(16) 0.0344(14) -0.0073(12) -0.0054(11) -0.0027(12)
C12 0.0632(17) 0.0564(18) 0.0499(17) -0.0104(15) -0.0189(14) 0.0081(13)

loop_
_atom_type_symbol
_atom_type_description
_atom_type_scat_dispersion_real
_atom_type_scat_dispersion_imag
_atom_type_scat_source
C C 0.0033 0.0016 'International Tables Vol C Tables 4.2.6.8 and 6.1.1.4'
H H 0.0000 0.0000 'International Tables Vol C Tables 4.2.6.8 and 6.1.1.4'
N N 0.0061 0.0033 'International Tables Vol C Tables 4.2.6.8 and 6.1.1.4'
O O 0.0106 0.0060 'International Tables Vol C Tables 4.2.6.8 and 6.1.1.4'

loop_
_geom_angle_atom_site_label_1
_geom_angle_atom_site_label_2
_geom_angle_atom_site_label_3
_geom_angle
C11 N1 C7 128.47(19)
C11 N1 H1 115.8
C7 N1 H1 115.8
C1 O1 C9 121.42(19)
O2 C1 O1 115.9(2)
O2 C1 C2 126.8(2)
O1 C1 C2 117.3(2)
C3 C2 C1 123.4(2)
C3 C2 H2 118.3
C1 C2 H2 118.3
C2 C3 C4 118.1(2)
C2 C3 C10 121.4(2)
C4 C3 C10 120.5(2)
C9 C4 C5 116.4(2)
C9 C4 C3 118.7(2)
C5 C4 C3 124.9(2)
C6 C5 C4 121.2(2)
C6 C5 H5 119.4
C4 C5 H5 119.4
C5 C6 C7 120.7(2)
C5 C6 H6 119.6
C7 C6 H6 119.6
C8 C7 C6 119.4(2)
C8 C7 N1 123.3(2)
C6 C7 N1 117.25(19)
C9 C8 C7 118.7(2)
C9 C8 H8 120.7
C7 C8 H8 120.7
C8 C9 O1 115.44(19)
C8 C9 C4 123.5(2)
O1 C9 C4 121.1(2)
C3 C10 H10A 109.5
C3 C10 H10B 109.5
H10A C10 H10B 109.5
C3 C10 H10C 109.5
H10A C10 H10C 109.5
H10B C10 H10C 109.5
O3 C11 N1 122.6(2)
O3 C11 C12 121.3(2)
N1 C11 C12 116.1(2)
C11 C12 H12A 109.5
C11 C12 H12B 109.5
H12A C12 H12B 109.5
C11 C12 H12C 109.5
H12A C12 H12C 109.5
H12B C12 H12C 109.5

loop_
_geom_bond_atom_site_label_1
_geom_bond_atom_site_label_2
_geom_bond_distance
N1 C11 1.354(3)
N1 C7 1.403(3)
N1 H1 0.8600
O1 C1 1.372(3)
O1 C9 1.380(2)
O2 C1 1.212(3)
O3 C11 1.211(3)
C1 C2 1.423(3)
C2 C3 1.347(3)
C2 H2 0.9300
C3 C4 1.444(3)
C3 C10 1.497(3)
C4 C9 1.390(3)
C4 C5 1.405(3)
C5 C6 1.368(3)
C5 H5 0.9300
C6 C7 1.399(3)
C6 H6 0.9300
C7 C8 1.385(3)
C8 C9 1.379(3)
C8 H8 0.9300
C10 H10A 0.9600
C10 H10B 0.9600
C10 H10C 0.9600
C11 C12 1.494(4)
C12 H12A 0.9600
C12 H12B 0.9600
C12 H12C 0.9600

loop_
_geom_hbond_atom_site_label_D
_geom_hbond_atom_site_label_H
_geom_hbond_atom_site_label_A
_geom_hbond_site_symmetry_A
_geom_hbond_distance_DH
_geom_hbond_distance_HA
_geom_hbond_distance_DA
_geom_hbond_angle_DHA
C8 H8 O3 . 0.93 2.24 2.828(3) 120.5
N1 H1 O2 1_465 0.86 2.06 2.915(3) 175.7
C5 H5 O3 1_556 0.93 2.40 3.314(3) 165.8

loop_
_geom_torsion_atom_site_label_1
_geom_torsion_atom_site_label_2
_geom_torsion_atom_site_label_3
_geom_torsion_atom_site_label_4
_geom_torsion
C9 O1 C1 O2 -179.4(2)
C9 O1 C1 C2 0.5(3)
O2 C1 C2 C3 179.4(2)
O1 C1 C2 C3 -0.4(4)
C1 C2 C3 C4 -0.3(4)
C1 C2 C3 C10 179.2(2)
C2 C3 C4 C9 1.0(3)
C10 C3 C4 C9 -178.5(2)
C2 C3 C4 C5 -178.3(2)
C10 C3 C4 C5 2.1(3)
C9 C4 C5 C6 0.8(3)
C3 C4 C5 C6 -179.8(2)
C4 C5 C6 C7 0.7(3)
C5 C6 C7 C8 -1.4(3)
C5 C6 C7 N1 179.6(2)
C11 N1 C7 C8 9.6(4)
C11 N1 C7 C6 -171.4(2)
C6 C7 C8 C9 0.6(3)
N1 C7 C8 C9 179.5(2)
C7 C8 C9 O1 -179.15(19)
C7 C8 C9 C4 1.0(3)
C1 O1 C9 C8 -179.7(2)
C1 O1 C9 C4 0.2(3)
C5 C4 C9 C8 -1.7(3)
C3 C4 C9 C8 178.9(2)
C5 C4 C9 O1 178.45(19)
C3 C4 C9 O1 -1.0(3)
C7 N1 C11 O3 -1.3(4)
C7 N1 C11 C12 178.1(2)

loop_
_cod_related_entry_id
_cod_related_entry_database
_cod_related_entry_code
1 ChemSpider 808590
